data_7103391
loop_
_publ_author_name
'Langer, Jens'
'Fabra, Mar\'ia Jos\'e'
'Garc\'ia-Ordu\~na, Pilar'
'Lahoz, Fernando J'
'Oro, Luis A'

_publ_section_title
;
 A C-H activation-CO(2)-carboxylation reaction sequence mediated by an
 'Iridium(dppm)' species. Formation of the anionic ligand
 (Ph(2)P)(2)C-COOH.
;
_journal_issue 39
_journal_name_full 'Chemical communications (Cambridge, England)'
_journal_page_first 4822
_journal_page_last 4824
_journal_paper_doi 10.1039/b809331h
_journal_year 2008
_chemical_formula_moiety 'C51 H44 Cl Ir O2 P4, 3 (C3 H6 O)'
_chemical_formula_sum 'C60 H62 Cl Ir O5 P4'
_chemical_formula_weight 1214.63
_chemical_name_systematic
;
?
;
_space_group_IT_number 2
_symmetry_cell_setting triclinic
_symmetry_space_group_name_Hall '-P 1'
_symmetry_space_group_name_H-M 'P -1'
_atom_sites_solution_hydrogens geom
_atom_sites_solution_primary direct
_atom_sites_solution_secondary difmap
_audit_creation_method SHELXL-97
_cell_angle_alpha 83.760(2)
_cell_angle_beta 79.883(2)
_cell_angle_gamma 79.480(2)
_cell_formula_units_Z 2
_cell_length_a 12.3699(12)
_cell_length_b 13.1164(13)
_cell_length_c 17.4537(17)
_cell_measurement_reflns_used 6846
_cell_measurement_temperature 100(2)
_cell_measurement_theta_max 25.66
_cell_measurement_theta_min 2.22
_cell_volume 2732.3(5)
_computing_cell_refinement 'SAINT+ v. 6.45 (Bruker AXS, 2003)'
_computing_data_collection 'SMART v. 5.611 (Bruker AXS, 2000)'
_computing_data_reduction 'SAINT+ v. 6.45 (Bruker AXS, 2003)'
_computing_molecular_graphics 'XP program, SHELXTL v6.12, Bruker2000'
_computing_publication_material 'XCIF program, SHELXTLv6.12, BrukerAXS'
_computing_structure_refinement 'SHELXL-97 (Sheldrick, 1997)'
_computing_structure_solution 'SHELXS-97 (Sheldrick, 1990)'
_diffrn_ambient_temperature 100(2)
_diffrn_detector_area_resol_mean 8.26
_diffrn_measured_fraction_theta_full 0.992
_diffrn_measured_fraction_theta_max 0.990
_diffrn_measurement_device_type 'Bruker SMART APEX CCD system'
_diffrn_measurement_method '\w rotations with narrow frames'
_diffrn_radiation_monochromator graphite
_diffrn_radiation_source 'fine-focus sealed tube'
_diffrn_radiation_type MoK\a
_diffrn_radiation_wavelength 0.71073
_diffrn_reflns_av_R_equivalents 0.0437
_diffrn_reflns_av_sigmaI/netI 0.0546
_diffrn_reflns_limit_h_max 15
_diffrn_reflns_limit_h_min -15
_diffrn_reflns_limit_k_max 16
_diffrn_reflns_limit_k_min -16
_diffrn_reflns_limit_l_max 22
_diffrn_reflns_limit_l_min -22
_diffrn_reflns_number 32782
_diffrn_reflns_theta_full 27.00
_diffrn_reflns_theta_max 27.10
_diffrn_reflns_theta_min 1.58
_diffrn_standards_decay_% 'no decay'
_exptl_absorpt_coefficient_mu 2.658
_exptl_absorpt_correction_T_max 0.8786
_exptl_absorpt_correction_T_min 0.7238
_exptl_absorpt_correction_type multi-scan
_exptl_absorpt_process_details
;
SADABS: Area-Detector Absorption Correction. (1996) Bruker-AXS
within SAINT+ package, v. 6.45.
;
_exptl_crystal_colour colorless
_exptl_crystal_density_diffrn 1.476
_exptl_crystal_density_method 'not measured'
_exptl_crystal_description 'irregular block'
_exptl_crystal_F_000 1232
_exptl_crystal_size_max 0.130
_exptl_crystal_size_mid 0.074
_exptl_crystal_size_min 0.050
_refine_diff_density_max 1.729
_refine_diff_density_min -0.975
_refine_diff_density_rms 0.114
_refine_ls_extinction_method none
_refine_ls_goodness_of_fit_ref 1.036
_refine_ls_hydrogen_treatment mixed
_refine_ls_matrix_type full
_refine_ls_number_parameters 840
_refine_ls_number_reflns 11929
_refine_ls_number_restraints 13
_refine_ls_restrained_S_all 1.036
_refine_ls_R_factor_all 0.0422
_refine_ls_R_factor_gt 0.0348
_refine_ls_shift/su_max 0.003
_refine_ls_shift/su_mean 0.000
_refine_ls_structure_factor_coef Fsqd
_refine_ls_weighting_details 'calc w=1/[\s^2^(Fo^2^)+(0.0336P)^2^+0.0000P] where P=(Fo^2^+2Fc^2^)/3'
_refine_ls_weighting_scheme calc
_refine_ls_wR_factor_gt 0.0715
_refine_ls_wR_factor_ref 0.0744
_reflns_number_gt 10585
_reflns_number_total 11929
_reflns_threshold_expression >2sigma(I)
_cod_data_source_file b809331h.txt
_cod_data_source_block compound_2
_cod_database_code 7103391

loop_
_symmetry_equiv_pos_as_xyz
'x, y, z'
'-x, -y, -z'

loop_
_atom_site_label
_atom_site_type_symbol
_atom_site_fract_x
_atom_site_fract_y
_atom_site_fract_z
_atom_site_U_iso_or_equiv
_atom_site_adp_type
_atom_site_occupancy
_atom_site_symmetry_multiplicity
_atom_site_calc_flag
_atom_site_refinement_flags
_atom_site_disorder_assembly
_atom_site_disorder_group
Ir1 Ir 0.832360(10) 0.791315(11) 0.733415(8) 0.01279(5) Uani 1 1 d D . .
H0 H 0.870(3) 0.887(3) 0.698(2) 0.032(11) Uiso 1 1 d D . .
Cl1 Cl 0.75326(7) 0.63645(7) 0.79635(5) 0.02222(19) Uani 1 1 d . . .
P1 P 0.78278(7) 0.78322(7) 0.61076(5) 0.01529(19) Uani 1 1 d . . .
P2 P 0.66012(7) 0.89666(7) 0.72606(5) 0.01538(19) Uani 1 1 d . . .
P3 P 0.88792(7) 0.82097(7) 0.84816(5) 0.01492(19) Uani 1 1 d . . .
P4 P 1.00921(7) 0.69278(7) 0.73879(5) 0.01564(19) Uani 1 1 d . . .
O1 O 0.5069(2) 0.9977(2) 0.59714(15) 0.0248(6) Uani 1 1 d . . .
H1 H 0.461(5) 1.047(5) 0.553(4) 0.11(2) Uiso 1 1 d . . .
O2 O 0.5963(2) 0.8877(2) 0.50778(14) 0.0244(6) Uani 1 1 d . . .
C1 C 0.6570(3) 0.8714(3) 0.6293(2) 0.0189(8) Uani 1 1 d . . .
C2 C 0.5844(3) 0.9205(3) 0.5766(2) 0.0197(8) Uani 1 1 d . . .
C3 C 1.0089(3) 0.7155(3) 0.8418(2) 0.0189(8) Uani 1 1 d . . .
H3A H 1.075(3) 0.731(3) 0.852(2) 0.018(10) Uiso 1 1 d . . .
H3B H 0.987(3) 0.658(3) 0.874(2) 0.021(10) Uiso 1 1 d . . .
C4 C 0.7587(3) 0.6605(3) 0.5829(2) 0.0187(8) Uani 1 1 d . . .
C5 C 0.8357(4) 0.6007(3) 0.5302(2) 0.0258(9) Uani 1 1 d . . .
H5 H 0.891(3) 0.624(3) 0.504(2) 0.029(12) Uiso 1 1 d . . .
C6 C 0.8214(4) 0.5029(3) 0.5170(3) 0.0341(10) Uani 1 1 d . . .
H6 H 0.871(4) 0.460(4) 0.480(3) 0.050(14) Uiso 1 1 d . . .
C7 C 0.7293(4) 0.4627(4) 0.5565(3) 0.0385(12) Uani 1 1 d . . .
H7 H 0.714(3) 0.400(3) 0.545(2) 0.018(10) Uiso 1 1 d . . .
C8 C 0.6512(4) 0.5209(4) 0.6087(3) 0.0369(11) Uani 1 1 d . . .
H8 H 0.585(4) 0.493(3) 0.639(3) 0.042(13) Uiso 1 1 d . . .
C9 C 0.6657(3) 0.6186(3) 0.6221(2) 0.0271(9) Uani 1 1 d . . .
H9 H 0.616(3) 0.657(3) 0.657(2) 0.019(10) Uiso 1 1 d . . .
C10 C 0.8767(3) 0.8275(3) 0.5264(2) 0.0186(7) Uani 1 1 d U . .
C11 C 0.9807(4) 0.8437(5) 0.5350(3) 0.0548(17) Uani 1 1 d U . .
H11 H 0.998(3) 0.838(3) 0.580(3) 0.036(13) Uiso 1 1 d . . .
C12 C 1.0535(4) 0.8786(6) 0.4720(3) 0.080(2) Uani 1 1 d U . .
H12 H 1.123(5) 0.897(5) 0.478(3) 0.09(2) Uiso 1 1 d . . .
C13 C 1.0220(4) 0.8983(4) 0.3994(3) 0.0440(13) Uani 1 1 d U . .
H13 H 1.066(4) 0.915(4) 0.357(3) 0.055(15) Uiso 1 1 d . . .
C14 C 0.9196(3) 0.8817(3) 0.3895(2) 0.0243(8) Uani 1 1 d U . .
H14 H 0.900(4) 0.893(3) 0.336(3) 0.045(13) Uiso 1 1 d . . .
C15 C 0.8474(3) 0.8463(3) 0.4523(2) 0.0239(8) Uani 1 1 d U . .
H15 H 0.785(4) 0.834(4) 0.446(3) 0.066(17) Uiso 1 1 d . . .
C16 C 0.5362(3) 0.8716(3) 0.7939(2) 0.0185(8) Uani 1 1 d . . .
C17 C 0.5454(3) 0.8205(3) 0.8675(2) 0.0218(8) Uani 1 1 d . . .
H17 H 0.618(3) 0.794(3) 0.878(2) 0.017(10) Uiso 1 1 d . . .
C18 C 0.4503(3) 0.8061(3) 0.9208(2) 0.0275(9) Uani 1 1 d . . .
H18 H 0.449(3) 0.772(3) 0.971(2) 0.031(12) Uiso 1 1 d . . .
C19 C 0.3457(3) 0.8415(3) 0.9003(2) 0.0290(10) Uani 1 1 d . . .
H19 H 0.289(3) 0.832(3) 0.933(2) 0.026(11) Uiso 1 1 d . . .
C20 C 0.3360(3) 0.8927(3) 0.8277(2) 0.0255(9) Uani 1 1 d . . .
H20 H 0.265(3) 0.921(3) 0.813(2) 0.036(12) Uiso 1 1 d . . .
C21 C 0.4308(3) 0.9078(3) 0.7748(2) 0.0222(8) Uani 1 1 d . . .
H21 H 0.423(3) 0.944(3) 0.723(2) 0.029(11) Uiso 1 1 d . . .
C22 C 0.6544(3) 1.0351(3) 0.7340(2) 0.0194(8) Uani 1 1 d . . .
C23 C 0.6933(3) 1.0973(3) 0.6692(2) 0.0250(9) Uani 1 1 d . . .
H23 H 0.709(3) 1.070(3) 0.624(2) 0.016(10) Uiso 1 1 d . . .
C24 C 0.6987(4) 1.2005(4) 0.6764(3) 0.0374(11) Uani 1 1 d . . .
H24 H 0.725(4) 1.236(4) 0.634(3) 0.053(16) Uiso 1 1 d . . .
C25 C 0.6668(4) 1.2424(4) 0.7471(3) 0.0398(12) Uani 1 1 d . . .
H25 H 0.670(3) 1.311(3) 0.751(2) 0.025(11) Uiso 1 1 d . . .
C26 C 0.6275(3) 1.1818(3) 0.8122(3) 0.0357(11) Uani 1 1 d . . .
H26 H 0.599(4) 1.210(4) 0.862(3) 0.053(15) Uiso 1 1 d . . .
C27 C 0.6204(3) 1.0786(3) 0.8050(3) 0.0258(9) Uani 1 1 d . . .
H27 H 0.598(3) 1.034(3) 0.849(2) 0.033(12) Uiso 1 1 d . . .
C28 C 0.8022(3) 0.8051(3) 0.94350(19) 0.0182(8) Uani 1 1 d . . .
C29 C 0.7860(3) 0.7066(3) 0.9759(2) 0.0233(8) Uani 1 1 d . . .
H29 H 0.825(3) 0.649(3) 0.952(2) 0.019(10) Uiso 1 1 d . . .
C30 C 0.7150(3) 0.6946(4) 1.0460(2) 0.0311(10) Uani 1 1 d . . .
H30 H 0.707(3) 0.633(3) 1.066(2) 0.011(9) Uiso 1 1 d . . .
C31 C 0.6580(3) 0.7806(4) 1.0828(2) 0.0332(10) Uani 1 1 d . . .
H31 H 0.609(3) 0.769(3) 1.132(2) 0.025(10) Uiso 1 1 d . . .
C32 C 0.6718(3) 0.8784(4) 1.0506(2) 0.0308(10) Uani 1 1 d . . .
H32 H 0.635(3) 0.936(3) 1.076(2) 0.029(12) Uiso 1 1 d . . .
C33 C 0.7439(3) 0.8910(3) 0.9813(2) 0.0223(8) Uani 1 1 d . . .
H33 H 0.749(3) 0.958(3) 0.961(2) 0.020(10) Uiso 1 1 d . . .
C34 C 0.9437(3) 0.9389(3) 0.8524(2) 0.0156(7) Uani 1 1 d . . .
C35 C 0.9079(3) 1.0301(3) 0.8093(2) 0.0195(8) Uani 1 1 d . . .
H35 H 0.853(3) 1.030(3) 0.780(2) 0.013(9) Uiso 1 1 d . . .
C36 C 0.9505(3) 1.1196(3) 0.8144(2) 0.0221(8) Uani 1 1 d . . .
H36 H 0.928(3) 1.176(3) 0.7854(19) 0.008(9) Uiso 1 1 d . . .
C37 C 1.0305(3) 1.1172(3) 0.8615(2) 0.0237(8) Uani 1 1 d . . .
H37 H 1.061(3) 1.180(3) 0.863(2) 0.033(12) Uiso 1 1 d . . .
C38 C 1.0656(3) 1.0274(3) 0.9045(2) 0.0255(9) Uani 1 1 d . . .
H38 H 1.117(3) 1.027(3) 0.931(2) 0.015(9) Uiso 1 1 d . . .
C39 C 1.0228(3) 0.9376(3) 0.9009(2) 0.0208(8) Uani 1 1 d . . .
H39 H 1.041(3) 0.879(3) 0.931(2) 0.012(9) Uiso 1 1 d . . .
C40 C 1.0367(3) 0.5529(3) 0.7345(2) 0.0172(7) Uani 1 1 d . . .
C41 C 1.1172(3) 0.4930(3) 0.7741(2) 0.0222(8) Uani 1 1 d . . .
H41 H 1.153(3) 0.522(3) 0.805(2) 0.022(10) Uiso 1 1 d . . .
C42 C 1.1404(3) 0.3868(3) 0.7687(2) 0.0277(9) Uani 1 1 d . . .
H42 H 1.192(3) 0.349(3) 0.796(2) 0.022(10) Uiso 1 1 d . . .
C43 C 1.0855(3) 0.3404(3) 0.7236(2) 0.0272(9) Uani 1 1 d . . .
H43 H 1.102(3) 0.274(3) 0.722(2) 0.016(10) Uiso 1 1 d . . .
C44 C 1.0047(3) 0.3993(3) 0.6845(2) 0.0274(9) Uani 1 1 d . . .
H44 H 0.969(4) 0.367(3) 0.656(3) 0.042(13) Uiso 1 1 d . . .
C45 C 0.9796(3) 0.5053(3) 0.6906(2) 0.0222(8) Uani 1 1 d . . .
H45 H 0.929(3) 0.541(3) 0.670(2) 0.017(10) Uiso 1 1 d . . .
C46 C 1.1350(3) 0.7346(3) 0.6829(2) 0.0181(7) Uani 1 1 d . . .
H47 H 1.207(3) 0.603(3) 0.632(2) 0.021(11) Uiso 1 1 d . . .
C47 C 1.2140(3) 0.6677(3) 0.6362(2) 0.0273(9) Uani 1 1 d . . .
H48 H 1.366(3) 0.653(3) 0.564(2) 0.023(10) Uiso 1 1 d . . .
C48 C 1.3079(3) 0.7014(4) 0.5933(2) 0.0307(10) Uani 1 1 d . . .
H49 H 1.383(3) 0.828(3) 0.568(2) 0.022(10) Uiso 1 1 d . . .
C49 C 1.3251(3) 0.8019(3) 0.5956(2) 0.0279(9) Uani 1 1 d . . .
H50 H 1.258(3) 0.935(3) 0.642(2) 0.036(13) Uiso 1 1 d . . .
C50 C 1.2472(3) 0.8686(3) 0.6412(2) 0.0271(9) Uani 1 1 d . . .
C51 C 1.1526(3) 0.8359(3) 0.6838(2) 0.0241(8) Uani 1 1 d . . .
H51 H 1.106(3) 0.878(3) 0.714(2) 0.020(10) Uiso 1 1 d . . .
O3 O 0.7114(2) 0.4326(2) 0.10888(17) 0.0360(7) Uani 1 1 d . . .
C52 C 0.5171(4) 0.4979(4) 0.1223(4) 0.0579(16) Uani 1 1 d . . .
H52A H 0.4590 0.4551 0.1263 0.071(17) Uiso 1 1 calc R . .
H52B H 0.5347 0.5264 0.0682 0.053(16) Uiso 1 1 calc R . .
H52C H 0.4907 0.5551 0.1563 0.10(3) Uiso 1 1 calc R . .
C53 C 0.6195(3) 0.4326(3) 0.1471(2) 0.0286(9) Uani 1 1 d . . .
C54 C 0.6014(4) 0.3710(3) 0.2233(2) 0.0354(10) Uani 1 1 d . . .
H54A H 0.5413 0.3314 0.2241 0.031(11) Uiso 1 1 calc R . .
H54B H 0.5810 0.4181 0.2654 0.039(13) Uiso 1 1 calc R . .
H54C H 0.6701 0.3230 0.2308 0.057(15) Uiso 1 1 calc R . .
O4 O 0.4179(3) 0.3734(3) 0.7142(2) 0.0467(9) Uani 1 1 d . . .
C55 C 0.4300(5) 0.3468(5) 0.5807(3) 0.0616(16) Uani 1 1 d . . .
H55A H 0.4856 0.2931 0.5544 0.12(3) Uiso 1 1 calc R . .
H55B H 0.4576 0.4132 0.5718 0.080(19) Uiso 1 1 calc R . .
H55C H 0.3604 0.3541 0.5596 0.08(2) Uiso 1 1 calc R . .
C56 C 0.4095(3) 0.3164(3) 0.6660(3) 0.0330(10) Uani 1 1 d . . .
C57 C 0.3811(4) 0.2102(3) 0.6885(3) 0.0336(10) Uani 1 1 d . . .
H57A H 0.3554 0.2026 0.7449 0.049(14) Uiso 1 1 calc R . .
H57B H 0.4473 0.1579 0.6746 0.055(15) Uiso 1 1 calc R . .
H57C H 0.3220 0.2003 0.6607 0.054(15) Uiso 1 1 calc R . .
O5 O 0.8681(3) 0.2557(2) 0.98510(18) 0.0410(8) Uani 1 1 d . . .
C58 C 0.7472(4) 0.3816(4) 0.9199(3) 0.0486(13) Uani 1 1 d . . .
H58A H 0.7029 0.3258 0.9244 0.09(2) Uiso 1 1 calc R . .
H58B H 0.7684 0.4038 0.8646 0.076(19) Uiso 1 1 calc R . .
H58C H 0.7031 0.4407 0.9471 0.11(3) Uiso 1 1 calc R . .
C59 C 0.8494(3) 0.3429(3) 0.9555(2) 0.0251(9) Uani 1 1 d . . .
C60 C 0.9261(4) 0.4182(4) 0.9536(3) 0.0371(11) Uani 1 1 d . . .
H60A H 0.9991 0.3806 0.9632 0.039(12) Uiso 1 1 calc R . .
H60B H 0.8958 0.4666 0.9940 0.073(18) Uiso 1 1 calc R . .
H60C H 0.9339 0.4571 0.9023 0.057(15) Uiso 1 1 calc R . .

loop_
_atom_site_aniso_label
_atom_site_aniso_U_11
_atom_site_aniso_U_22
_atom_site_aniso_U_33
_atom_site_aniso_U_23
_atom_site_aniso_U_13
_atom_site_aniso_U_12
Ir1 0.01161(7) 0.01500(7) 0.01231(7) -0.00018(5) -0.00238(5) -0.00371(5)
Cl1 0.0235(4) 0.0206(5) 0.0230(5) 0.0005(4) -0.0006(4) -0.0090(4)
P1 0.0135(4) 0.0189(5) 0.0139(4) -0.0013(4) -0.0021(3) -0.0039(4)
P2 0.0134(4) 0.0178(5) 0.0155(5) -0.0020(4) -0.0025(3) -0.0034(4)
P3 0.0143(4) 0.0166(5) 0.0139(4) -0.0009(4) -0.0028(3) -0.0025(4)
P4 0.0153(4) 0.0163(5) 0.0157(5) -0.0007(4) -0.0030(3) -0.0037(4)
O1 0.0237(14) 0.0267(15) 0.0237(14) -0.0017(12) -0.0080(11) 0.0008(12)
O2 0.0265(14) 0.0299(16) 0.0172(13) -0.0058(12) -0.0062(11) -0.0007(12)
C1 0.0176(18) 0.024(2) 0.0161(18) -0.0063(15) -0.0013(14) -0.0035(15)
C2 0.0147(17) 0.024(2) 0.0206(19) -0.0018(16) -0.0012(14) -0.0063(15)
C3 0.0177(18) 0.023(2) 0.0164(19) -0.0031(16) -0.0028(14) -0.0033(16)
C4 0.0215(18) 0.0207(19) 0.0163(18) 0.0005(15) -0.0078(14) -0.0065(15)
C5 0.028(2) 0.024(2) 0.025(2) -0.0007(17) -0.0081(17) -0.0003(18)
C6 0.052(3) 0.025(2) 0.025(2) -0.0084(19) -0.009(2) 0.000(2)
C7 0.071(3) 0.024(2) 0.029(2) 0.0028(19) -0.019(2) -0.023(2)
C8 0.055(3) 0.038(3) 0.025(2) 0.000(2) -0.007(2) -0.030(2)
C9 0.027(2) 0.038(2) 0.021(2) -0.0047(19) -0.0021(17) -0.0173(19)
C10 0.0150(17) 0.022(2) 0.0177(18) -0.0009(15) -0.0018(14) -0.0016(15)
C11 0.031(2) 0.122(5) 0.016(2) 0.016(3) -0.0088(19) -0.033(3)
C12 0.039(3) 0.183(8) 0.029(3) 0.026(4) -0.009(2) -0.066(4)
C13 0.036(3) 0.082(4) 0.018(2) 0.010(2) -0.0008(18) -0.030(3)
C14 0.026(2) 0.028(2) 0.0181(19) 0.0009(17) -0.0046(15) -0.0016(17)
C15 0.021(2) 0.031(2) 0.021(2) -0.0031(17) -0.0045(15) -0.0055(17)
C16 0.0184(18) 0.0199(19) 0.0182(18) -0.0090(15) 0.0000(14) -0.0038(15)
C17 0.0168(18) 0.027(2) 0.021(2) -0.0020(16) -0.0032(15) -0.0033(16)
C18 0.026(2) 0.037(2) 0.019(2) -0.0043(18) 0.0013(16) -0.0100(18)
C19 0.021(2) 0.036(2) 0.030(2) -0.0111(19) 0.0095(17) -0.0114(18)
C20 0.0150(19) 0.032(2) 0.030(2) -0.0062(18) -0.0018(16) -0.0049(17)
C21 0.0172(18) 0.026(2) 0.024(2) -0.0051(17) -0.0027(15) -0.0021(16)
C22 0.0116(16) 0.0203(19) 0.028(2) -0.0006(16) -0.0076(15) -0.0021(14)
C23 0.024(2) 0.024(2) 0.028(2) 0.0013(18) -0.0081(17) -0.0060(17)
C24 0.035(3) 0.029(2) 0.051(3) 0.012(2) -0.014(2) -0.015(2)
C25 0.028(2) 0.016(2) 0.079(4) -0.010(2) -0.015(2) -0.0016(18)
C26 0.021(2) 0.029(2) 0.059(3) -0.020(2) -0.005(2) -0.0014(18)
C27 0.0175(19) 0.028(2) 0.033(2) -0.0044(19) -0.0066(17) -0.0039(17)
C28 0.0163(17) 0.027(2) 0.0122(17) -0.0001(15) -0.0030(13) -0.0063(15)
C29 0.026(2) 0.025(2) 0.020(2) 0.0038(17) -0.0075(16) -0.0071(17)
C30 0.031(2) 0.038(3) 0.025(2) 0.014(2) -0.0076(18) -0.014(2)
C31 0.028(2) 0.059(3) 0.016(2) -0.003(2) 0.0004(17) -0.020(2)
C32 0.022(2) 0.046(3) 0.028(2) -0.017(2) 0.0038(17) -0.014(2)
C33 0.0190(19) 0.025(2) 0.024(2) -0.0056(17) -0.0029(15) -0.0055(16)
C34 0.0117(16) 0.0177(18) 0.0182(18) -0.0050(15) -0.0001(13) -0.0045(14)
C35 0.0153(17) 0.026(2) 0.0176(19) -0.0011(16) -0.0027(14) -0.0057(15)
C36 0.024(2) 0.018(2) 0.023(2) 0.0000(17) -0.0012(16) -0.0036(16)
C37 0.024(2) 0.025(2) 0.024(2) -0.0079(17) 0.0000(16) -0.0100(17)
C38 0.0180(19) 0.038(2) 0.024(2) -0.0097(18) -0.0044(16) -0.0093(17)
C39 0.0166(18) 0.027(2) 0.0189(19) -0.0031(17) -0.0034(15) -0.0029(16)
C40 0.0144(17) 0.0199(19) 0.0152(18) -0.0004(15) 0.0021(13) -0.0020(14)
C41 0.0185(18) 0.022(2) 0.027(2) -0.0032(17) -0.0064(16) -0.0013(16)
C42 0.025(2) 0.022(2) 0.032(2) 0.0040(18) -0.0064(18) 0.0041(17)
C43 0.032(2) 0.014(2) 0.032(2) -0.0039(18) 0.0018(18) -0.0004(17)
C44 0.031(2) 0.023(2) 0.031(2) -0.0044(18) -0.0057(18) -0.0069(18)
C45 0.0193(19) 0.024(2) 0.025(2) -0.0021(17) -0.0076(16) -0.0021(16)
C46 0.0178(17) 0.023(2) 0.0150(18) 0.0025(15) -0.0076(14) -0.0053(15)
C47 0.026(2) 0.029(2) 0.028(2) -0.0090(19) 0.0050(16) -0.0108(18)
C48 0.025(2) 0.042(3) 0.025(2) -0.012(2) 0.0076(17) -0.0104(19)
C49 0.020(2) 0.041(3) 0.025(2) 0.0006(19) -0.0025(16) -0.0138(19)
C50 0.023(2) 0.026(2) 0.035(2) -0.0008(19) -0.0052(17) -0.0099(18)
C51 0.0195(19) 0.023(2) 0.030(2) -0.0021(18) -0.0056(16) -0.0023(16)
O3 0.0315(16) 0.0432(19) 0.0338(17) -0.0030(14) 0.0015(13) -0.0139(14)
C52 0.035(3) 0.050(3) 0.088(5) 0.022(3) -0.022(3) -0.011(3)
C53 0.029(2) 0.024(2) 0.036(2) -0.0047(18) -0.0095(18) -0.0077(18)
C54 0.033(2) 0.036(3) 0.037(3) -0.005(2) -0.0010(19) -0.010(2)
O4 0.0408(19) 0.046(2) 0.057(2) -0.0263(18) -0.0091(16) -0.0019(16)
C55 0.074(4) 0.071(4) 0.051(3) 0.011(3) -0.026(3) -0.035(4)
C56 0.019(2) 0.038(3) 0.043(3) -0.013(2) -0.0076(18) -0.0005(18)
C57 0.032(2) 0.034(3) 0.034(3) -0.010(2) -0.0109(19) 0.0053(19)
O5 0.0436(19) 0.0302(18) 0.0405(19) 0.0082(15) 0.0027(15) 0.0012(14)
C58 0.046(3) 0.053(3) 0.055(3) 0.009(3) -0.029(3) -0.017(3)
C59 0.027(2) 0.028(2) 0.018(2) -0.0021(17) -0.0002(16) -0.0027(17)
C60 0.032(2) 0.039(3) 0.041(3) 0.003(2) -0.008(2) -0.012(2)

loop_
_atom_type_symbol
_atom_type_description
_atom_type_scat_dispersion_real
_atom_type_scat_dispersion_imag
_atom_type_scat_source
C C 0.0033 0.0016 'International Tables Vol C Tables 4.2.6.8 and 6.1.1.4'
H H 0.0000 0.0000 'International Tables Vol C Tables 4.2.6.8 and 6.1.1.4'
O O 0.0106 0.0060 'International Tables Vol C Tables 4.2.6.8 and 6.1.1.4'
P P 0.1023 0.0942 'International Tables Vol C Tables 4.2.6.8 and 6.1.1.4'
Cl Cl 0.1484 0.1585 'International Tables Vol C Tables 4.2.6.8 and 6.1.1.4'
Ir Ir -1.4442 7.9887 'International Tables Vol C Tables 4.2.6.8 and 6.1.1.4'

loop_
_geom_angle_atom_site_label_1
_geom_angle_atom_site_label_2
_geom_angle_atom_site_label_3
_geom_angle
_geom_angle_site_symmetry_1
_geom_angle_site_symmetry_3
_geom_angle_publ_flag
P3 Ir1 P2 107.53(3) . . ?
P3 Ir1 P4 71.92(3) . . ?
P2 Ir1 P4 177.22(3) . . ?
P3 Ir1 P1 172.25(3) . . ?
P2 Ir1 P1 70.63(3) . . ?
P4 Ir1 P1 109.53(3) . . ?
P3 Ir1 Cl1 91.93(3) . . ?
P2 Ir1 Cl1 95.11(3) . . ?
P4 Ir1 Cl1 87.65(3) . . ?
P1 Ir1 Cl1 95.72(3) . . ?
P3 Ir1 H0 88.6(15) . . ?
P2 Ir1 H0 80.5(15) . . ?
P4 Ir1 H0 96.8(15) . . ?
P1 Ir1 H0 83.7(15) . . ?
Cl1 Ir1 H0 175.5(15) . . ?
C1 P1 C4 111.24(17) . . ?
C1 P1 C10 112.52(17) . . ?
C4 P1 C10 102.78(17) . . ?
C1 P1 Ir1 94.38(12) . . ?
C4 P1 Ir1 119.84(12) . . ?
C10 P1 Ir1 116.32(12) . . ?
C1 P2 C16 113.31(16) . . ?
C1 P2 C22 111.15(17) . . ?
C16 P2 C22 101.29(16) . . ?
C1 P2 Ir1 94.79(12) . . ?
C16 P2 Ir1 120.77(12) . . ?
C22 P2 Ir1 115.94(11) . . ?
C34 P3 C28 103.81(16) . . ?
C34 P3 C3 105.42(17) . . ?
C28 P3 C3 108.48(17) . . ?
C34 P3 Ir1 119.18(12) . . ?
C28 P3 Ir1 122.54(11) . . ?
C3 P3 Ir1 95.48(12) . . ?
C40 P4 C46 103.65(16) . . ?
C40 P4 C3 105.84(17) . . ?
C46 P4 C3 106.17(16) . . ?
C40 P4 Ir1 122.26(11) . . ?
C46 P4 Ir1 121.75(12) . . ?
C3 P4 Ir1 94.47(12) . . ?
C2 O1 H1 120(3) . . ?
C2 C1 P1 129.1(3) . . ?
C2 C1 P2 130.0(3) . . ?
P1 C1 P2 100.17(18) . . ?
O2 C2 O1 120.1(3) . . ?
O2 C2 C1 119.6(3) . . ?
O1 C2 C1 120.3(3) . . ?
P3 C3 P4 95.65(17) . . ?
P3 C3 H3A 117(2) . . ?
P4 C3 H3A 115(2) . . ?
P3 C3 H3B 107(2) . . ?
P4 C3 H3B 109(2) . . ?
H3A C3 H3B 112(3) . . ?
C5 C4 C9 118.4(4) . . ?
C5 C4 P1 122.3(3) . . ?
C9 C4 P1 118.9(3) . . ?
C6 C5 C4 121.0(4) . . ?
C6 C5 H5 118(3) . . ?
C4 C5 H5 121(3) . . ?
C5 C6 C7 119.8(4) . . ?
C5 C6 H6 124(3) . . ?
C7 C6 H6 116(3) . . ?
C6 C7 C8 120.3(4) . . ?
C6 C7 H7 121(2) . . ?
C8 C7 H7 118(2) . . ?
C9 C8 C7 119.9(4) . . ?
C9 C8 H8 118(3) . . ?
C7 C8 H8 122(3) . . ?
C8 C9 C4 120.6(4) . . ?
C8 C9 H9 121(2) . . ?
C4 C9 H9 119(2) . . ?
C11 C10 C15 117.9(4) . . ?
C11 C10 P1 119.9(3) . . ?
C15 C10 P1 122.2(3) . . ?
C10 C11 C12 121.1(4) . . ?
C10 C11 H11 119(3) . . ?
C12 C11 H11 119(3) . . ?
C13 C12 C11 120.0(4) . . ?
C13 C12 H12 117(4) . . ?
C11 C12 H12 122(4) . . ?
C14 C13 C12 119.8(4) . . ?
C14 C13 H13 116(3) . . ?
C12 C13 H13 124(3) . . ?
C13 C14 C15 120.2(4) . . ?
C13 C14 H14 118(3) . . ?
C15 C14 H14 121(3) . . ?
C14 C15 C10 121.0(4) . . ?
C14 C15 H15 121(4) . . ?
C10 C15 H15 118(4) . . ?
C21 C16 C17 118.9(3) . . ?
C21 C16 P2 120.5(3) . . ?
C17 C16 P2 120.5(3) . . ?
C18 C17 C16 120.4(3) . . ?
C18 C17 H17 122(2) . . ?
C16 C17 H17 117(2) . . ?
C19 C18 C17 120.0(4) . . ?
C19 C18 H18 114(2) . . ?
C17 C18 H18 126(2) . . ?
C20 C19 C18 119.9(4) . . ?
C20 C19 H19 121(3) . . ?
C18 C19 H19 119(3) . . ?
C19 C20 C21 120.2(4) . . ?
C19 C20 H20 122(2) . . ?
C21 C20 H20 118(2) . . ?
C16 C21 C20 120.6(4) . . ?
C16 C21 H21 120(2) . . ?
C20 C21 H21 120(2) . . ?
C27 C22 C23 118.7(4) . . ?
C27 C22 P2 121.4(3) . . ?
C23 C22 P2 119.7(3) . . ?
C22 C23 C24 120.0(4) . . ?
C22 C23 H23 117(2) . . ?
C24 C23 H23 122(2) . . ?
C25 C24 C23 120.9(4) . . ?
C25 C24 H24 122(3) . . ?
C23 C24 H24 117(3) . . ?
C24 C25 C26 119.8(4) . . ?
C24 C25 H25 120(3) . . ?
C26 C25 H25 120(3) . . ?
C25 C26 C27 119.5(5) . . ?
C25 C26 H26 122(3) . . ?
C27 C26 H26 118(3) . . ?
C22 C27 C26 121.1(4) . . ?
C22 C27 H27 117(3) . . ?
C26 C27 H27 121(3) . . ?
C33 C28 C29 118.8(3) . . ?
C33 C28 P3 120.8(3) . . ?
C29 C28 P3 120.1(3) . . ?
C30 C29 C28 120.3(4) . . ?
C30 C29 H29 120(2) . . ?
C28 C29 H29 120(2) . . ?
C31 C30 C29 120.1(4) . . ?
C31 C30 H30 121(2) . . ?
C29 C30 H30 119(2) . . ?
C32 C31 C30 120.0(4) . . ?
C32 C31 H31 122(2) . . ?
C30 C31 H31 118(2) . . ?
C31 C32 C33 120.2(4) . . ?
C31 C32 H32 121(3) . . ?
C33 C32 H32 119(3) . . ?
C32 C33 C28 120.5(4) . . ?
C32 C33 H33 117(2) . . ?
C28 C33 H33 122(2) . . ?
C35 C34 C39 119.7(3) . . ?
C35 C34 P3 121.1(3) . . ?
C39 C34 P3 119.2(3) . . ?
C34 C35 C36 120.0(3) . . ?
C34 C35 H35 118(2) . . ?
C36 C35 H35 122(2) . . ?
C37 C36 C35 120.1(4) . . ?
C37 C36 H36 121(2) . . ?
C35 C36 H36 118(2) . . ?
C38 C37 C36 120.1(4) . . ?
C38 C37 H37 121(2) . . ?
C36 C37 H37 119(2) . . ?
C37 C38 C39 120.7(4) . . ?
C37 C38 H38 118(2) . . ?
C39 C38 H38 121(2) . . ?
C38 C39 C34 119.5(4) . . ?
C38 C39 H39 122(2) . . ?
C34 C39 H39 118(2) . . ?
C41 C40 C45 119.8(3) . . ?
C41 C40 P4 119.6(3) . . ?
C45 C40 P4 120.6(3) . . ?
C42 C41 C40 119.4(4) . . ?
C42 C41 H41 119(2) . . ?
C40 C41 H41 121(2) . . ?
C43 C42 C41 120.5(4) . . ?
C43 C42 H42 121(2) . . ?
C41 C42 H42 118(2) . . ?
C42 C43 C44 120.4(4) . . ?
C42 C43 H43 118(2) . . ?
C44 C43 H43 122(2) . . ?
C43 C44 C45 119.6(4) . . ?
C43 C44 H44 119(3) . . ?
C45 C44 H44 122(3) . . ?
C44 C45 C40 120.3(4) . . ?
C44 C45 H45 121(3) . . ?
C40 C45 H45 119(3) . . ?
C51 C46 C47 118.0(3) . . ?
C51 C46 P4 120.4(3) . . ?
C47 C46 P4 121.6(3) . . ?
C48 C47 C46 120.7(4) . . ?
C48 C47 H47 117(3) . . ?
C46 C47 H47 123(3) . . ?
C49 C48 C47 120.5(4) . . ?
C49 C48 H48 118(2) . . ?
C47 C48 H48 121(2) . . ?
C48 C49 C50 119.1(4) . . ?
C48 C49 H49 124(3) . . ?
C50 C49 H49 117(3) . . ?
C49 C50 C51 120.7(4) . . ?
C49 C50 H50 119(3) . . ?
C51 C50 H50 120(3) . . ?
C50 C51 C46 120.8(4) . . ?
C50 C51 H51 120(3) . . ?
C46 C51 H51 119(3) . . ?
C53 C52 H52A 109.5 . . ?
C53 C52 H52B 109.5 . . ?
H52A C52 H52B 109.5 . . ?
C53 C52 H52C 109.5 . . ?
H52A C52 H52C 109.5 . . ?
H52B C52 H52C 109.5 . . ?
O3 C53 C54 122.2(4) . . ?
O3 C53 C52 122.4(4) . . ?
C54 C53 C52 115.3(4) . . ?
C53 C54 H54A 109.5 . . ?
C53 C54 H54B 109.5 . . ?
H54A C54 H54B 109.5 . . ?
C53 C54 H54C 109.5 . . ?
H54A C54 H54C 109.5 . . ?
H54B C54 H54C 109.5 . . ?
C56 C55 H55A 109.5 . . ?
C56 C55 H55B 109.5 . . ?
H55A C55 H55B 109.5 . . ?
C56 C55 H55C 109.5 . . ?
H55A C55 H55C 109.5 . . ?
H55B C55 H55C 109.5 . . ?
O4 C56 C55 122.1(5) . . ?
O4 C56 C57 122.1(4) . . ?
C55 C56 C57 115.8(4) . . ?
C56 C57 H57A 109.5 . . ?
C56 C57 H57B 109.5 . . ?
H57A C57 H57B 109.5 . . ?
C56 C57 H57C 109.5 . . ?
H57A C57 H57C 109.5 . . ?
H57B C57 H57C 109.5 . . ?
C59 C58 H58A 109.5 . . ?
C59 C58 H58B 109.5 . . ?
H58A C58 H58B 109.5 . . ?
C59 C58 H58C 109.5 . . ?
H58A C58 H58C 109.5 . . ?
H58B C58 H58C 109.5 . . ?
O5 C59 C60 121.8(4) . . ?
O5 C59 C58 121.8(4) . . ?
C60 C59 C58 116.4(4) . . ?
C59 C60 H60A 109.5 . . ?
C59 C60 H60B 109.5 . . ?
H60A C60 H60B 109.5 . . ?
C59 C60 H60C 109.5 . . ?
H60A C60 H60C 109.5 . . ?
H60B C60 H60C 109.5 . . ?

loop_
_geom_bond_atom_site_label_1
_geom_bond_atom_site_label_2
_geom_bond_distance
_geom_bond_site_symmetry_2
_geom_bond_publ_flag
Ir1 P3 2.3206(9) . ?
Ir1 P2 2.3340(9) . ?
Ir1 P4 2.3405(9) . ?
Ir1 P1 2.3463(9) . ?
Ir1 Cl1 2.4806(9) . ?
Ir1 H0 1.45(3) . ?
P1 C1 1.763(4) . ?
P1 C4 1.820(4) . ?
P1 C10 1.821(4) . ?
P2 C1 1.764(4) . ?
P2 C16 1.823(4) . ?
P2 C22 1.824(4) . ?
P3 C34 1.818(3) . ?
P3 C28 1.822(4) . ?
P3 C3 1.840(4) . ?
P4 C40 1.811(4) . ?
P4 C46 1.826(4) . ?
P4 C3 1.853(4) . ?
O1 C2 1.296(4) . ?
O1 H1 1.12(7) . ?
O2 C2 1.295(4) . ?
C1 C2 1.421(5) . ?
C3 H3A 0.92(4) . ?
C3 H3B 0.94(4) . ?
C4 C5 1.395(5) . ?
C4 C9 1.402(5) . ?
C5 C6 1.376(6) . ?
C5 H5 0.84(4) . ?
C6 C7 1.384(6) . ?
C6 H6 0.97(5) . ?
C7 C8 1.386(7) . ?
C7 H7 0.93(4) . ?
C8 C9 1.377(6) . ?
C8 H8 1.00(4) . ?
C9 H9 0.91(4) . ?
C10 C11 1.378(5) . ?
C10 C15 1.389(5) . ?
C11 C12 1.387(6) . ?
C11 H11 0.84(4) . ?
C12 C13 1.374(6) . ?
C12 H12 0.96(6) . ?
C13 C14 1.366(6) . ?
C13 H13 0.88(5) . ?
C14 C15 1.383(5) . ?
C14 H14 0.99(4) . ?
C15 H15 0.84(5) . ?
C16 C21 1.389(5) . ?
C16 C17 1.397(5) . ?
C17 C18 1.393(5) . ?
C17 H17 0.95(4) . ?
C18 C19 1.387(6) . ?
C18 H18 0.95(4) . ?
C19 C20 1.382(6) . ?
C19 H19 0.85(4) . ?
C20 C21 1.391(5) . ?
C20 H20 0.96(4) . ?
C21 H21 0.99(4) . ?
C22 C27 1.387(5) . ?
C22 C23 1.388(5) . ?
C23 C24 1.388(6) . ?
C23 H23 0.87(4) . ?
C24 C25 1.370(7) . ?
C24 H24 0.87(5) . ?
C25 C26 1.382(7) . ?
C25 H25 0.92(4) . ?
C26 C27 1.392(6) . ?
C26 H26 0.96(5) . ?
C27 H27 0.94(4) . ?
C28 C33 1.386(5) . ?
C28 C29 1.389(5) . ?
C29 C30 1.386(5) . ?
C29 H29 0.92(4) . ?
C30 C31 1.374(6) . ?
C30 H30 0.86(3) . ?
C31 C32 1.372(6) . ?
C31 H31 0.98(4) . ?
C32 C33 1.384(5) . ?
C32 H32 0.92(4) . ?
C33 H33 0.92(4) . ?
C34 C35 1.386(5) . ?
C34 C39 1.399(5) . ?
C35 C36 1.389(5) . ?
C35 H35 0.92(3) . ?
C36 C37 1.387(5) . ?
C36 H36 0.88(3) . ?
C37 C38 1.370(6) . ?
C37 H37 0.97(4) . ?
C38 C39 1.388(5) . ?
C38 H38 0.85(3) . ?
C39 H39 0.90(4) . ?
C40 C41 1.388(5) . ?
C40 C45 1.389(5) . ?
C41 C42 1.381(5) . ?
C41 H41 0.90(4) . ?
C42 C43 1.377(6) . ?
C42 H42 0.90(4) . ?
C43 C44 1.380(6) . ?
C43 H43 0.86(4) . ?
C44 C45 1.380(5) . ?
C44 H44 0.90(4) . ?
C45 H45 0.82(4) . ?
C46 C51 1.386(5) . ?
C46 C47 1.397(5) . ?
C47 C48 1.384(5) . ?
C47 H47 0.88(4) . ?
C48 C49 1.378(6) . ?
C48 H48 0.98(4) . ?
C49 C50 1.379(6) . ?
C49 H49 0.89(4) . ?
C50 C51 1.383(5) . ?
C50 H50 0.90(4) . ?
C51 H51 0.87(4) . ?
O3 C53 1.213(5) . ?
C52 C53 1.497(6) . ?
C52 H52A 0.9800 . ?
C52 H52B 0.9800 . ?
C52 H52C 0.9800 . ?
C53 C54 1.483(6) . ?
C54 H54A 0.9800 . ?
C54 H54B 0.9800 . ?
C54 H54C 0.9800 . ?
O4 C56 1.214(5) . ?
C55 C56 1.489(7) . ?
C55 H55A 0.9800 . ?
C55 H55B 0.9800 . ?
C55 H55C 0.9800 . ?
C56 C57 1.493(6) . ?
C57 H57A 0.9800 . ?
C57 H57B 0.9800 . ?
C57 H57C 0.9800 . ?
O5 C59 1.201(5) . ?
C58 C59 1.489(6) . ?
C58 H58A 0.9800 . ?
C58 H58B 0.9800 . ?
C58 H58C 0.9800 . ?
C59 C60 1.483(5) . ?
C60 H60A 0.9800 . ?
C60 H60B 0.9800 . ?
C60 H60C 0.9800 . ?

loop_
_geom_torsion_atom_site_label_1
_geom_torsion_atom_site_label_2
_geom_torsion_atom_site_label_3
_geom_torsion_atom_site_label_4
_geom_torsion
_geom_torsion_site_symmetry_1
_geom_torsion_site_symmetry_2
_geom_torsion_site_symmetry_3
_geom_torsion_site_symmetry_4
_geom_torsion_publ_flag
P2 Ir1 P1 C1 1.29(12) . . . . ?
P4 Ir1 P1 C1 -175.77(12) . . . . ?
Cl1 Ir1 P1 C1 94.70(12) . . . . ?
P2 Ir1 P1 C4 -116.29(14) . . . . ?
P4 Ir1 P1 C4 66.66(14) . . . . ?
Cl1 Ir1 P1 C4 -22.87(14) . . . . ?
P2 Ir1 P1 C10 119.08(14) . . . . ?
P4 Ir1 P1 C10 -57.97(14) . . . . ?
Cl1 Ir1 P1 C10 -147.50(13) . . . . ?
P3 Ir1 P2 C1 170.78(12) . . . . ?
P1 Ir1 P2 C1 -1.29(12) . . . . ?
Cl1 Ir1 P2 C1 -95.57(12) . . . . ?
P3 Ir1 P2 C16 -68.43(14) . . . . ?
P1 Ir1 P2 C16 119.51(14) . . . . ?
Cl1 Ir1 P2 C16 25.23(13) . . . . ?
P3 Ir1 P2 C22 54.46(14) . . . . ?
P1 Ir1 P2 C22 -117.61(14) . . . . ?
Cl1 Ir1 P2 C22 148.11(14) . . . . ?
P2 Ir1 P3 C34 -76.94(13) . . . . ?
P4 Ir1 P3 C34 100.19(13) . . . . ?
Cl1 Ir1 P3 C34 -172.92(13) . . . . ?
P2 Ir1 P3 C28 55.95(15) . . . . ?
P4 Ir1 P3 C28 -126.92(15) . . . . ?
Cl1 Ir1 P3 C28 -40.03(15) . . . . ?
P2 Ir1 P3 C3 171.98(13) . . . . ?
P4 Ir1 P3 C3 -10.88(13) . . . . ?
Cl1 Ir1 P3 C3 76.01(13) . . . . ?
P3 Ir1 P4 C40 122.69(14) . . . . ?
P1 Ir1 P4 C40 -65.35(14) . . . . ?
Cl1 Ir1 P4 C40 29.89(14) . . . . ?
P3 Ir1 P4 C46 -101.35(14) . . . . ?
P1 Ir1 P4 C46 70.61(14) . . . . ?
Cl1 Ir1 P4 C46 165.84(14) . . . . ?
P3 Ir1 P4 C3 10.79(13) . . . . ?
P1 Ir1 P4 C3 -177.25(13) . . . . ?
Cl1 Ir1 P4 C3 -82.02(13) . . . . ?
C4 P1 C1 C2 -66.4(4) . . . . ?
C10 P1 C1 C2 48.3(4) . . . . ?
Ir1 P1 C1 C2 169.2(3) . . . . ?
C4 P1 C1 P2 122.79(17) . . . . ?
C10 P1 C1 P2 -122.50(18) . . . . ?
Ir1 P1 C1 P2 -1.63(15) . . . . ?
C16 P2 C1 C2 64.5(4) . . . . ?
C22 P2 C1 C2 -48.8(4) . . . . ?
Ir1 P2 C1 C2 -169.0(3) . . . . ?
C16 P2 C1 P1 -124.88(18) . . . . ?
C22 P2 C1 P1 121.84(17) . . . . ?
Ir1 P2 C1 P1 1.64(15) . . . . ?
P1 C1 C2 O2 13.0(5) . . . . ?
P2 C1 C2 O2 -178.9(3) . . . . ?
P1 C1 C2 O1 -166.9(3) . . . . ?
P2 C1 C2 O1 1.2(5) . . . . ?
C34 P3 C3 P4 -109.15(17) . . . . ?
C28 P3 C3 P4 140.16(16) . . . . ?
Ir1 P3 C3 P4 13.16(15) . . . . ?
C40 P4 C3 P3 -138.39(16) . . . . ?
C46 P4 C3 P3 111.87(18) . . . . ?
Ir1 P4 C3 P3 -13.03(15) . . . . ?
C1 P1 C4 C5 147.0(3) . . . . ?
C10 P1 C4 C5 26.4(3) . . . . ?
Ir1 P1 C4 C5 -104.5(3) . . . . ?
C1 P1 C4 C9 -40.3(3) . . . . ?
C10 P1 C4 C9 -161.0(3) . . . . ?
Ir1 P1 C4 C9 68.2(3) . . . . ?
C9 C4 C5 C6 -0.3(6) . . . . ?
P1 C4 C5 C6 172.4(3) . . . . ?
C4 C5 C6 C7 0.1(6) . . . . ?
C5 C6 C7 C8 0.3(7) . . . . ?
C6 C7 C8 C9 -0.6(7) . . . . ?
C7 C8 C9 C4 0.4(6) . . . . ?
C5 C4 C9 C8 0.0(6) . . . . ?
P1 C4 C9 C8 -172.9(3) . . . . ?
C1 P1 C10 C11 120.0(4) . . . . ?
C4 P1 C10 C11 -120.2(4) . . . . ?
Ir1 P1 C10 C11 12.7(4) . . . . ?
C1 P1 C10 C15 -59.8(4) . . . . ?
C4 P1 C10 C15 60.0(4) . . . . ?
Ir1 P1 C10 C15 -167.1(3) . . . . ?
C15 C10 C11 C12 0.7(9) . . . . ?
P1 C10 C11 C12 -179.2(5) . . . . ?
C10 C11 C12 C13 0.3(11) . . . . ?
C11 C12 C13 C14 -1.0(11) . . . . ?
C12 C13 C14 C15 0.6(8) . . . . ?
C13 C14 C15 C10 0.4(7) . . . . ?
C11 C10 C15 C14 -1.0(7) . . . . ?
P1 C10 C15 C14 178.8(3) . . . . ?
C1 P2 C16 C21 -46.4(4) . . . . ?
C22 P2 C16 C21 72.8(3) . . . . ?
Ir1 P2 C16 C21 -157.6(3) . . . . ?
C1 P2 C16 C17 136.9(3) . . . . ?
C22 P2 C16 C17 -103.9(3) . . . . ?
Ir1 P2 C16 C17 25.7(3) . . . . ?
C21 C16 C17 C18 0.0(6) . . . . ?
P2 C16 C17 C18 176.7(3) . . . . ?
C16 C17 C18 C19 0.9(6) . . . . ?
C17 C18 C19 C20 -1.2(6) . . . . ?
C18 C19 C20 C21 0.7(6) . . . . ?
C17 C16 C21 C20 -0.5(6) . . . . ?
P2 C16 C21 C20 -177.3(3) . . . . ?
C19 C20 C21 C16 0.2(6) . . . . ?
C1 P2 C22 C27 159.0(3) . . . . ?
C16 P2 C22 C27 38.4(3) . . . . ?
Ir1 P2 C22 C27 -94.2(3) . . . . ?
C1 P2 C22 C23 -26.2(3) . . . . ?
C16 P2 C22 C23 -146.9(3) . . . . ?
Ir1 P2 C22 C23 80.5(3) . . . . ?
C27 C22 C23 C24 0.7(5) . . . . ?
P2 C22 C23 C24 -174.1(3) . . . . ?
C22 C23 C24 C25 0.4(6) . . . . ?
C23 C24 C25 C26 -0.7(7) . . . . ?
C24 C25 C26 C27 -0.3(7) . . . . ?
C23 C22 C27 C26 -1.7(5) . . . . ?
P2 C22 C27 C26 173.1(3) . . . . ?
C25 C26 C27 C22 1.5(6) . . . . ?
C34 P3 C28 C33 34.7(3) . . . . ?
C3 P3 C28 C33 146.5(3) . . . . ?
Ir1 P3 C28 C33 -104.1(3) . . . . ?
C34 P3 C28 C29 -151.5(3) . . . . ?
C3 P3 C28 C29 -39.7(3) . . . . ?
Ir1 P3 C28 C29 69.7(3) . . . . ?
C33 C28 C29 C30 -1.8(5) . . . . ?
P3 C28 C29 C30 -175.8(3) . . . . ?
C28 C29 C30 C31 1.7(6) . . . . ?
C29 C30 C31 C32 -0.6(6) . . . . ?
C30 C31 C32 C33 -0.5(6) . . . . ?
C31 C32 C33 C28 0.4(6) . . . . ?
C29 C28 C33 C32 0.7(5) . . . . ?
P3 C28 C33 C32 174.6(3) . . . . ?
C28 P3 C34 C35 -109.2(3) . . . . ?
C3 P3 C34 C35 136.9(3) . . . . ?
Ir1 P3 C34 C35 31.4(3) . . . . ?
C28 P3 C34 C39 69.8(3) . . . . ?
C3 P3 C34 C39 -44.2(3) . . . . ?
Ir1 P3 C34 C39 -149.7(2) . . . . ?
C39 C34 C35 C36 0.0(5) . . . . ?
P3 C34 C35 C36 179.0(3) . . . . ?
C34 C35 C36 C37 1.3(6) . . . . ?
C35 C36 C37 C38 -1.7(6) . . . . ?
C36 C37 C38 C39 0.7(6) . . . . ?
C37 C38 C39 C34 0.6(6) . . . . ?
C35 C34 C39 C38 -0.9(5) . . . . ?
P3 C34 C39 C38 -179.9(3) . . . . ?
C46 P4 C40 C41 69.2(3) . . . . ?
C3 P4 C40 C41 -42.3(3) . . . . ?
Ir1 P4 C40 C41 -148.2(2) . . . . ?
C46 P4 C40 C45 -109.4(3) . . . . ?
C3 P4 C40 C45 139.1(3) . . . . ?
Ir1 P4 C40 C45 33.1(3) . . . . ?
C45 C40 C41 C42 0.7(6) . . . . ?
P4 C40 C41 C42 -178.0(3) . . . . ?
C40 C41 C42 C43 0.9(6) . . . . ?
C41 C42 C43 C44 -1.4(6) . . . . ?
C42 C43 C44 C45 0.3(6) . . . . ?
C43 C44 C45 C40 1.2(6) . . . . ?
C41 C40 C45 C44 -1.7(6) . . . . ?
P4 C40 C45 C44 176.9(3) . . . . ?
C40 P4 C46 C51 -169.5(3) . . . . ?
C3 P4 C46 C51 -58.2(3) . . . . ?
Ir1 P4 C46 C51 47.7(3) . . . . ?
C40 P4 C46 C47 12.8(3) . . . . ?
C3 P4 C46 C47 124.1(3) . . . . ?
Ir1 P4 C46 C47 -130.0(3) . . . . ?
C51 C46 C47 C48 1.1(6) . . . . ?
P4 C46 C47 C48 178.9(3) . . . . ?
C46 C47 C48 C49 -0.2(7) . . . . ?
C47 C48 C49 C50 -0.2(6) . . . . ?
C48 C49 C50 C51 -0.4(6) . . . . ?
C49 C50 C51 C46 1.4(6) . . . . ?
C47 C46 C51 C50 -1.7(6) . . . . ?
P4 C46 C51 C50 -179.5(3) . . . . ?
